data_4123778
loop_
_publ_author_name
'Saxena, Aakarsh'
'Perez, Felix'
'Krische, Michael J.'

_publ_section_title
;
 Ruthenium(0) Catalyzed Endiyne-\a-Ketol [4 + 2] Cycloaddition: Convergent
 Assembly of Type II Polyketide Substructures via C-C Bond Forming
 Transfer Hydrogenation.
;
_journal_issue 18
_journal_name_full 'Journal of the American Chemical Society'
_journal_page_first 5883
_journal_page_last 5886
_journal_paper_doi 10.1021/jacs.5b02755
_journal_volume 137
_journal_year 2015
_chemical_formula_moiety 'C28 H34 O5'
_chemical_formula_sum 'C28 H34 O5'
_chemical_formula_weight 450.55
_chemical_name_systematic
;
 ?
;
_space_group_crystal_system triclinic
_space_group_IT_number 2
_space_group_name_Hall '-P 1'
_space_group_name_H-M_alt 'P -1'
_symmetry_space_group_name_Hall '-P 1'
_symmetry_space_group_name_H-M 'P -1'
_atom_sites_solution_hydrogens mixed
_audit_creation_method SHELXL-2013
_cell_angle_alpha 67.142(6)
_cell_angle_beta 86.465(7)
_cell_angle_gamma 83.250(7)
_cell_formula_units_Z 2
_cell_length_a 9.993(3)
_cell_length_b 11.519(4)
_cell_length_c 11.598(4)
_cell_measurement_reflns_used 2502
_cell_measurement_temperature 100(2)
_cell_measurement_theta_max 27.6
_cell_measurement_theta_min 1.9
_cell_volume 1221.5(7)
_computing_cell_refinement 'CrystalClear (Rigaku Inc., 2008)'
_computing_data_collection 'CrystalClear (Rigaku Inc., 2008)'
_computing_data_reduction 'CrystalClear (Rigaku Inc., 2008)'
_computing_molecular_graphics 'XP SHELXTL/PC, Siemens Analytical'
_computing_publication_material 'XP SHELXTL/PC, Siemens Analytical'
_computing_structure_refinement 'SHELXL-2013 (Sheldrick, 2013)'
_computing_structure_solution
;

SIR97 - Altomare A., Burla M.C., Camalli M., Cascarano G.L., Giacovazzo C., 
Guagliardi A., Moliterni A.G.G., Polidori G.,Spagna R.
;
_diffrn_ambient_temperature 100(2)
_diffrn_measured_fraction_theta_full 1.000
_diffrn_measured_fraction_theta_max 0.994
_diffrn_measurement_device_type 'Rigaku SCX-Mini with Mercury 2+ CCD'
_diffrn_measurement_method \w-scans
_diffrn_radiation_type MoK\a
_diffrn_radiation_wavelength 0.71073
_diffrn_reflns_av_R_equivalents 0.0514
_diffrn_reflns_av_unetI/netI 0.0592
_diffrn_reflns_laue_measured_fraction_full 1.000
_diffrn_reflns_laue_measured_fraction_max 0.994
_diffrn_reflns_limit_h_max 12
_diffrn_reflns_limit_h_min -12
_diffrn_reflns_limit_k_max 14
_diffrn_reflns_limit_k_min -14
_diffrn_reflns_limit_l_max 15
_diffrn_reflns_limit_l_min -14
_diffrn_reflns_number 17010
_diffrn_reflns_point_group_measured_fraction_full 1.000
_diffrn_reflns_point_group_measured_fraction_max 0.994
_diffrn_reflns_theta_full 25.242
_diffrn_reflns_theta_max 27.525
_diffrn_reflns_theta_min 1.906
_diffrn_source 'sealed tube'
_exptl_absorpt_coefficient_mu 0.083
_exptl_absorpt_correction_T_max 1.00
_exptl_absorpt_correction_T_min 0.854
_exptl_absorpt_correction_type multi-scan
_exptl_absorpt_process_details
;
Abscor. T. Higashi (2001). The Rigaku Corporation, Tokyo, Japan.
;
_exptl_crystal_colour 'pale yellow'
_exptl_crystal_density_diffrn 1.225
_exptl_crystal_description prisms
_exptl_crystal_F_000 484
_exptl_crystal_size_max 0.210
_exptl_crystal_size_mid 0.100
_exptl_crystal_size_min 0.060
_refine_diff_density_max 0.220
_refine_diff_density_min -0.265
_refine_diff_density_rms 0.053
_refine_ls_extinction_method none
_refine_ls_goodness_of_fit_ref 1.034
_refine_ls_hydrogen_treatment mixed
_refine_ls_matrix_type full
_refine_ls_number_parameters 318
_refine_ls_number_reflns 5575
_refine_ls_number_restraints 0
_refine_ls_restrained_S_all 1.034
_refine_ls_R_factor_all 0.0823
_refine_ls_R_factor_gt 0.0543
_refine_ls_shift/su_max 0.000
_refine_ls_shift/su_mean 0.000
_refine_ls_structure_factor_coef Fsqd
_refine_ls_weighting_details 'w=1/[\s^2^(Fo^2^)+(0.0568P)^2^+0.3151P] where P=(Fo^2^+2Fc^2^)/3'
_refine_ls_weighting_scheme calc
_refine_ls_wR_factor_gt 0.1186
_refine_ls_wR_factor_ref 0.1358
_reflns_Friedel_coverage 0.000
_reflns_number_gt 4017
_reflns_number_total 5575
_reflns_threshold_expression 'I > 2\s(I)'
_cod_data_source_file ja5b02755_si_005.cif
_cod_data_source_block shelx
_cod_database_code 4123778
_shelx_space_group_comment
;
The symmetry employed for this shelxl refinement is uniquely defined
by the following loop, which should always be used as a source of
symmetry information in preference to the above space-group names.
They are only intended as comments.
;
_shelx_estimated_absorpt_t_min 0.983
_shelx_estimated_absorpt_t_max 0.995
_shelxl_version_number 2013-4

loop_
_space_group_symop_operation_xyz
'x, y, z'
'-x, -y, -z'

loop_
_atom_site_label
_atom_site_type_symbol
_atom_site_fract_x
_atom_site_fract_y
_atom_site_fract_z
_atom_site_U_iso_or_equiv
_atom_site_adp_type
_atom_site_occupancy
_atom_site_site_symmetry_order
_atom_site_calc_flag
_atom_site_refinement_flags_posn
_atom_site_refinement_flags_adp
C1 C 0.51154(18) 0.95168(16) 0.33692(16) 0.0186(4) Uani 1 1 d . .
C2 C 0.47705(18) 1.06632(17) 0.35021(17) 0.0206(4) Uani 1 1 d . .
H2 H 0.3880 1.0864 0.3754 0.025 Uiso 1 1 calc R U
C3 C 0.57292(18) 1.15211(16) 0.32666(17) 0.0202(4) Uani 1 1 d . .
H3 H 0.5491 1.2295 0.3377 0.024 Uiso 1 1 calc R U
C4 C 0.70221(18) 1.12548(16) 0.28744(16) 0.0189(4) Uani 1 1 d . .
C5 C 0.73679(18) 1.01250(16) 0.26752(16) 0.0182(4) Uani 1 1 d . .
C6 C 0.87095(18) 0.97768(16) 0.22143(17) 0.0195(4) Uani 1 1 d . .
C7 C 0.92599(18) 0.84175(16) 0.28181(16) 0.0194(4) Uani 1 1 d . .
C8 C 0.82422(18) 0.74478(16) 0.35522(16) 0.0185(4) Uani 1 1 d . .
C9 C 0.69106(18) 0.80124(16) 0.28505(16) 0.0185(4) Uani 1 1 d . .
C10 C 0.64152(17) 0.92436(16) 0.29483(16) 0.0176(4) Uani 1 1 d . .
C11 C 0.28474(18) 0.89978(19) 0.3757(2) 0.0275(4) Uani 1 1 d . .
H11A H 0.2705 0.9263 0.4466 0.041 Uiso 1 1 calc R U
H11B H 0.2311 0.8296 0.3888 0.041 Uiso 1 1 calc R U
H11C H 0.2569 0.9711 0.2984 0.041 Uiso 1 1 calc R U
C12 C 0.7687(2) 1.32187(17) 0.2802(2) 0.0306(5) Uani 1 1 d . .
H12A H 0.6990 1.3712 0.2195 0.046 Uiso 1 1 calc R U
H12B H 0.8485 1.3683 0.2634 0.046 Uiso 1 1 calc R U
H12C H 0.7342 1.3080 0.3650 0.046 Uiso 1 1 calc R U
C13 C 0.93772(19) 1.05173(17) 0.12023(17) 0.0215(4) Uani 1 1 d . .
C14 C 0.89046(19) 1.18045(17) 0.02779(17) 0.0225(4) Uani 1 1 d . .
H14A H 0.8041 1.2107 0.0584 0.027 Uiso 1 1 calc R U
H14B H 0.8734 1.1742 -0.0527 0.027 Uiso 1 1 calc R U
C15 C 0.9914(2) 1.27745(18) 0.00525(19) 0.0291(5) Uani 1 1 d . .
H15A H 1.0077 1.2848 0.0853 0.035 Uiso 1 1 calc R U
H15B H 1.0781 1.2473 -0.0249 0.035 Uiso 1 1 calc R U
C16 C 0.9412(2) 1.40712(18) -0.0901(2) 0.0329(5) Uani 1 1 d . .
H16A H 0.9312 1.4014 -0.1712 0.049 Uiso 1 1 calc R U
H16B H 1.0062 1.4675 -0.0985 0.049 Uiso 1 1 calc R U
H16C H 0.8538 1.4360 -0.0620 0.049 Uiso 1 1 calc R U
C17 C 0.63835(19) 0.75159(17) 0.21381(17) 0.0216(4) Uani 1 1 d . .
C18 C 0.51836(19) 0.80893(17) 0.13143(17) 0.0230(4) Uani 1 1 d . .
H18A H 0.5033 0.9004 0.1151 0.028 Uiso 1 1 calc R U
H18B H 0.4377 0.7693 0.1764 0.028 Uiso 1 1 calc R U
C19 C 0.5337(2) 0.79289(18) 0.00608(18) 0.0275(4) Uani 1 1 d . .
H19A H 0.4608 0.8476 -0.0497 0.033 Uiso 1 1 calc R U
H19B H 0.6206 0.8221 -0.0337 0.033 Uiso 1 1 calc R U
C20 C 0.5287(3) 0.6568(2) 0.0182(2) 0.0402(6) Uani 1 1 d . .
H20A H 0.6059 0.6033 0.0664 0.060 Uiso 1 1 calc R U
H20B H 0.5322 0.6540 -0.0653 0.060 Uiso 1 1 calc R U
H20C H 0.4449 0.6256 0.0613 0.060 Uiso 1 1 calc R U
C21 C 0.81223(17) 0.73249(16) 0.49234(16) 0.0184(4) Uani 1 1 d . .
C22 C 0.72465(18) 0.65210(16) 0.57904(17) 0.0194(4) Uani 1 1 d . .
C23 C 0.71979(18) 0.64588(17) 0.70188(17) 0.0216(4) Uani 1 1 d . .
H23 H 0.6605 0.5925 0.7605 0.026 Uiso 1 1 calc R U
C24 C 0.79781(19) 0.71426(17) 0.74139(17) 0.0235(4) Uani 1 1 d . .
H24 H 0.7915 0.7082 0.8256 0.028 Uiso 1 1 calc R U
C25 C 0.88531(18) 0.79177(17) 0.65701(17) 0.0227(4) Uani 1 1 d . .
H25 H 0.9405 0.8386 0.6830 0.027 Uiso 1 1 calc R U
C26 C 0.89156(18) 0.80025(17) 0.53427(17) 0.0208(4) Uani 1 1 d . .
H26 H 0.9516 0.8537 0.4768 0.025 Uiso 1 1 calc R U
C27 C 0.64003(18) 0.56555(17) 0.55072(18) 0.0216(4) Uani 1 1 d . .
H27A H 0.6325 0.5933 0.4590 0.026 Uiso 1 1 calc R U
H27B H 0.5481 0.5716 0.5864 0.026 Uiso 1 1 calc R U
C28 C 0.70253(18) 0.42824(17) 0.60548(18) 0.0237(4) Uani 1 1 d . .
H28A H 0.7158 0.4016 0.6964 0.028 Uiso 1 1 calc R U
H28B H 0.6415 0.3723 0.5934 0.028 Uiso 1 1 calc R U
O1 O 0.42475(12) 0.85926(11) 0.36582(12) 0.0227(3) Uani 1 1 d . .
O2 O 0.80425(12) 1.20212(11) 0.26977(12) 0.0234(3) Uani 1 1 d . .
O3 O 1.04360(12) 0.80407(12) 0.26884(12) 0.0235(3) Uani 1 1 d . .
O4 O 0.87662(13) 0.62967(12) 0.34425(13) 0.0228(3) Uani 1 1 d . .
O5 O 0.82965(14) 0.41767(12) 0.54394(13) 0.0259(3) Uani 1 1 d . .
H13 H 1.030(2) 1.0142(19) 0.0984(19) 0.028(5) Uiso 1 1 d . .
H17 H 0.687(2) 0.6712(19) 0.2154(18) 0.024(5) Uiso 1 1 d . .
H4O H 0.864(3) 0.561(3) 0.415(3) 0.055(8) Uiso 1 1 d . .
H5O H 0.889(3) 0.365(2) 0.601(2) 0.051(8) Uiso 1 1 d . .

loop_
_atom_site_aniso_label
_atom_site_aniso_U_11
_atom_site_aniso_U_22
_atom_site_aniso_U_33
_atom_site_aniso_U_23
_atom_site_aniso_U_13
_atom_site_aniso_U_12
C1 0.0200(9) 0.0171(8) 0.0164(9) -0.0034(7) -0.0026(7) -0.0028(7)
C2 0.0193(9) 0.0209(9) 0.0210(9) -0.0082(8) -0.0002(7) 0.0005(7)
C3 0.0236(10) 0.0151(8) 0.0216(9) -0.0072(8) -0.0018(7) 0.0003(7)
C4 0.0201(9) 0.0163(8) 0.0188(9) -0.0048(7) -0.0010(7) -0.0029(7)
C5 0.0196(9) 0.0166(8) 0.0152(8) -0.0030(7) -0.0024(7) 0.0001(7)
C6 0.0192(9) 0.0182(9) 0.0207(9) -0.0072(8) -0.0024(7) 0.0001(7)
C7 0.0210(9) 0.0189(9) 0.0183(9) -0.0074(7) -0.0028(7) -0.0005(7)
C8 0.0205(9) 0.0150(8) 0.0187(9) -0.0056(7) -0.0032(7) 0.0020(7)
C9 0.0217(9) 0.0150(8) 0.0162(9) -0.0032(7) 0.0003(7) -0.0019(7)
C10 0.0196(9) 0.0159(8) 0.0159(9) -0.0046(7) -0.0045(7) 0.0004(7)
C11 0.0165(10) 0.0280(10) 0.0394(12) -0.0138(9) -0.0002(8) -0.0043(8)
C12 0.0306(11) 0.0180(9) 0.0434(13) -0.0119(9) 0.0012(9) -0.0041(8)
C13 0.0215(10) 0.0211(9) 0.0219(9) -0.0086(8) 0.0002(7) -0.0019(7)
C14 0.0239(10) 0.0199(9) 0.0204(9) -0.0042(8) -0.0011(7) -0.0014(7)
C15 0.0318(11) 0.0253(10) 0.0255(10) -0.0032(9) -0.0023(8) -0.0069(8)
C16 0.0426(13) 0.0224(10) 0.0302(11) -0.0054(9) 0.0003(9) -0.0068(9)
C17 0.0247(10) 0.0172(9) 0.0212(10) -0.0057(8) -0.0009(8) -0.0009(7)
C18 0.0255(10) 0.0213(9) 0.0218(10) -0.0072(8) -0.0039(8) -0.0023(7)
C19 0.0332(11) 0.0270(10) 0.0198(10) -0.0057(8) -0.0044(8) -0.0031(8)
C20 0.0591(16) 0.0331(12) 0.0318(12) -0.0159(10) -0.0103(11) -0.0008(11)
C21 0.0180(9) 0.0159(8) 0.0182(9) -0.0044(7) -0.0018(7) 0.0037(7)
C22 0.0181(9) 0.0174(9) 0.0217(9) -0.0073(8) -0.0024(7) 0.0023(7)
C23 0.0216(10) 0.0196(9) 0.0191(9) -0.0034(8) 0.0005(7) 0.0010(7)
C24 0.0253(10) 0.0238(9) 0.0199(9) -0.0085(8) -0.0024(8) 0.0043(8)
C25 0.0229(10) 0.0222(9) 0.0248(10) -0.0110(8) -0.0054(8) 0.0013(7)
C26 0.0184(9) 0.0188(9) 0.0231(9) -0.0060(8) -0.0006(7) -0.0009(7)
C27 0.0191(9) 0.0210(9) 0.0234(10) -0.0070(8) -0.0009(7) -0.0021(7)
C28 0.0227(10) 0.0202(9) 0.0242(10) -0.0041(8) -0.0012(8) -0.0024(7)
O1 0.0180(7) 0.0202(6) 0.0296(7) -0.0089(6) 0.0020(5) -0.0040(5)
O2 0.0220(7) 0.0181(6) 0.0321(8) -0.0114(6) 0.0003(6) -0.0041(5)
O3 0.0210(7) 0.0222(7) 0.0235(7) -0.0056(6) -0.0009(5) 0.0009(5)
O4 0.0282(7) 0.0143(6) 0.0238(7) -0.0064(6) 0.0009(6) 0.0019(5)
O5 0.0248(7) 0.0182(7) 0.0282(8) -0.0034(6) -0.0011(6) 0.0034(5)

loop_
_atom_type_symbol
_atom_type_description
_atom_type_scat_dispersion_real
_atom_type_scat_dispersion_imag
_atom_type_scat_source
C C 0.0033 0.0016 'International Tables Vol C Tables 4.2.6.8 and 6.1.1.4'
H H 0.0000 0.0000 'International Tables Vol C Tables 4.2.6.8 and 6.1.1.4'
O O 0.0106 0.0060 'International Tables Vol C Tables 4.2.6.8 and 6.1.1.4'

loop_
_geom_angle_atom_site_label_1
_geom_angle_atom_site_label_2
_geom_angle_atom_site_label_3
_geom_angle
O1 C1 C2 123.37(16)
O1 C1 C10 116.77(15)
C2 C1 C10 119.85(16)
C1 C2 C3 120.18(16)
C1 C2 H2 119.9
C3 C2 H2 119.9
C4 C3 C2 120.62(16)
C4 C3 H3 119.7
C2 C3 H3 119.7
O2 C4 C3 123.74(16)
O2 C4 C5 116.37(15)
C3 C4 C5 119.86(16)
C10 C5 C4 119.48(16)
C10 C5 C6 116.64(15)
C4 C5 C6 123.86(16)
C13 C6 C5 125.92(16)
C13 C6 C7 117.31(16)
C5 C6 C7 116.07(15)
O3 C7 C6 122.89(16)
O3 C7 C8 119.77(15)
C6 C7 C8 117.16(15)
O4 C8 C21 112.29(14)
O4 C8 C9 112.53(14)
C21 C8 C9 112.09(14)
O4 C8 C7 105.29(14)
C21 C8 C7 110.09(14)
C9 C8 C7 103.98(13)
C17 C9 C10 125.61(16)
C17 C9 C8 122.91(16)
C10 C9 C8 111.04(14)
C1 C10 C5 119.89(16)
C1 C10 C9 123.96(16)
C5 C10 C9 116.00(15)
O1 C11 H11A 109.5
O1 C11 H11B 109.5
H11A C11 H11B 109.5
O1 C11 H11C 109.5
H11A C11 H11C 109.5
H11B C11 H11C 109.5
O2 C12 H12A 109.5
O2 C12 H12B 109.5
H12A C12 H12B 109.5
O2 C12 H12C 109.5
H12A C12 H12C 109.5
H12B C12 H12C 109.5
C6 C13 C14 127.92(17)
C6 C13 H13 117.4(11)
C14 C13 H13 114.5(11)
C13 C14 C15 113.17(16)
C13 C14 H14A 108.9
C15 C14 H14A 108.9
C13 C14 H14B 108.9
C15 C14 H14B 108.9
H14A C14 H14B 107.8
C16 C15 C14 111.99(17)
C16 C15 H15A 109.2
C14 C15 H15A 109.2
C16 C15 H15B 109.2
C14 C15 H15B 109.2
H15A C15 H15B 107.9
C15 C16 H16A 109.5
C15 C16 H16B 109.5
H16A C16 H16B 109.5
C15 C16 H16C 109.5
H16A C16 H16C 109.5
H16B C16 H16C 109.5
C9 C17 C18 125.96(17)
C9 C17 H17 114.8(11)
C18 C17 H17 119.3(11)
C17 C18 C19 113.48(16)
C17 C18 H18A 108.9
C19 C18 H18A 108.9
C17 C18 H18B 108.9
C19 C18 H18B 108.9
H18A C18 H18B 107.7
C20 C19 C18 113.51(16)
C20 C19 H19A 108.9
C18 C19 H19A 108.9
C20 C19 H19B 108.9
C18 C19 H19B 108.9
H19A C19 H19B 107.7
C19 C20 H20A 109.5
C19 C20 H20B 109.5
H20A C20 H20B 109.5
C19 C20 H20C 109.5
H20A C20 H20C 109.5
H20B C20 H20C 109.5
C26 C21 C22 118.42(16)
C26 C21 C8 119.85(16)
C22 C21 C8 121.71(16)
C23 C22 C21 118.27(17)
C23 C22 C27 116.89(16)
C21 C22 C27 124.75(16)
C24 C23 C22 122.56(17)
C24 C23 H23 118.7
C22 C23 H23 118.7
C23 C24 C25 119.31(18)
C23 C24 H24 120.3
C25 C24 H24 120.3
C24 C25 C26 119.32(18)
C24 C25 H25 120.3
C26 C25 H25 120.3
C25 C26 C21 122.12(17)
C25 C26 H26 118.9
C21 C26 H26 118.9
C22 C27 C28 111.09(15)
C22 C27 H27A 109.4
C28 C27 H27A 109.4
C22 C27 H27B 109.4
C28 C27 H27B 109.4
H27A C27 H27B 108.0
O5 C28 C27 109.15(14)
O5 C28 H28A 109.8
C27 C28 H28A 109.8
O5 C28 H28B 109.9
C27 C28 H28B 109.8
H28A C28 H28B 108.3
C1 O1 C11 115.80(14)
C4 O2 C12 117.16(14)
C8 O4 H4O 112.7(16)
C28 O5 H5O 108.5(16)

loop_
_geom_bond_atom_site_label_1
_geom_bond_atom_site_label_2
_geom_bond_distance
C1 O1 1.379(2)
C1 C2 1.390(2)
C1 C10 1.403(2)
C2 C3 1.396(3)
C2 H2 0.9500
C3 C4 1.383(3)
C3 H3 0.9500
C4 O2 1.381(2)
C4 C5 1.409(2)
C5 C10 1.406(2)
C5 C6 1.482(2)
C6 C13 1.345(3)
C6 C7 1.496(2)
C7 O3 1.225(2)
C7 C8 1.558(3)
C8 O4 1.417(2)
C8 C21 1.539(2)
C8 C9 1.541(2)
C9 C17 1.334(3)
C9 C10 1.491(2)
C11 O1 1.434(2)
C11 H11A 0.9800
C11 H11B 0.9800
C11 H11C 0.9800
C12 O2 1.433(2)
C12 H12A 0.9800
C12 H12B 0.9800
C12 H12C 0.9800
C13 C14 1.495(3)
C13 H13 1.03(2)
C14 C15 1.530(3)
C14 H14A 0.9900
C14 H14B 0.9900
C15 C16 1.521(3)
C15 H15A 0.9900
C15 H15B 0.9900
C16 H16A 0.9800
C16 H16B 0.9800
C16 H16C 0.9800
C17 C18 1.501(3)
C17 H17 0.99(2)
C18 C19 1.532(3)
C18 H18A 0.9900
C18 H18B 0.9900
C19 C20 1.525(3)
C19 H19A 0.9900
C19 H19B 0.9900
C20 H20A 0.9800
C20 H20B 0.9800
C20 H20C 0.9800
C21 C26 1.401(3)
C21 C22 1.412(2)
C22 C23 1.396(3)
C22 C27 1.518(3)
C23 C24 1.381(3)
C23 H23 0.9500
C24 C25 1.385(3)
C24 H24 0.9500
C25 C26 1.387(3)
C25 H25 0.9500
C26 H26 0.9500
C27 C28 1.527(2)
C27 H27A 0.9900
C27 H27B 0.9900
C28 O5 1.434(2)
C28 H28A 0.9900
C28 H28B 0.9900
O4 H4O 0.90(3)
O5 H5O 0.90(3)

loop_
_geom_hbond_atom_site_label_D
_geom_hbond_atom_site_label_H
_geom_hbond_atom_site_label_A
_geom_hbond_distance_DH
_geom_hbond_distance_HA
_geom_hbond_distance_DA
_geom_hbond_angle_DHA
_geom_hbond_site_symmetry_A
O4 H4O O5 0.90(3) 1.80(3) 2.700(2) 173(2) .
O5 H5O O3 0.90(3) 2.01(3) 2.8483(19) 154(2) 2_766

loop_
_geom_torsion_atom_site_label_1
_geom_torsion_atom_site_label_2
_geom_torsion_atom_site_label_3
_geom_torsion_atom_site_label_4
_geom_torsion
O1 C1 C2 C3 175.92(16)
C10 C1 C2 C3 -2.6(3)
C1 C2 C3 C4 1.3(3)
C2 C3 C4 O2 -175.91(16)
C2 C3 C4 C5 1.8(3)
O2 C4 C5 C10 174.19(15)
C3 C4 C5 C10 -3.7(3)
O2 C4 C5 C6 -4.3(2)
C3 C4 C5 C6 177.81(16)
C10 C5 C6 C13 131.1(2)
C4 C5 C6 C13 -50.4(3)
C10 C5 C6 C7 -39.0(2)
C4 C5 C6 C7 139.53(17)
C13 C6 C7 O3 21.8(3)
C5 C6 C7 O3 -167.20(16)
C13 C6 C7 C8 -153.34(17)
C5 C6 C7 C8 17.6(2)
O3 C7 C8 O4 -25.5(2)
C6 C7 C8 O4 149.82(15)
O3 C7 C8 C21 95.75(18)
C6 C7 C8 C21 -88.94(18)
O3 C7 C8 C9 -144.01(16)
C6 C7 C8 C9 31.30(19)
O4 C8 C9 C17 -5.2(2)
C21 C8 C9 C17 -132.90(18)
C7 C8 C9 C17 108.22(19)
O4 C8 C9 C10 -177.99(14)
C21 C8 C9 C10 54.32(19)
C7 C8 C9 C10 -64.57(17)
O1 C1 C10 C5 -177.94(15)
C2 C1 C10 C5 0.7(3)
O1 C1 C10 C9 -2.6(2)
C2 C1 C10 C9 176.03(16)
C4 C5 C10 C1 2.5(3)
C6 C5 C10 C1 -178.94(15)
C4 C5 C10 C9 -173.26(15)
C6 C5 C10 C9 5.3(2)
C17 C9 C10 C1 60.7(3)
C8 C9 C10 C1 -126.78(18)
C17 C9 C10 C5 -123.8(2)
C8 C9 C10 C5 48.8(2)
C5 C6 C13 C14 -4.0(3)
C7 C6 C13 C14 165.96(17)
C6 C13 C14 C15 129.2(2)
C13 C14 C15 C16 179.45(17)
C10 C9 C17 C18 -0.9(3)
C8 C9 C17 C18 -172.60(17)
C9 C17 C18 C19 140.57(19)
C17 C18 C19 C20 70.4(2)
O4 C8 C21 C26 114.56(17)
C9 C8 C21 C26 -117.61(17)
C7 C8 C21 C26 -2.4(2)
O4 C8 C21 C22 -64.1(2)
C9 C8 C21 C22 63.7(2)
C7 C8 C21 C22 178.91(15)
C26 C21 C22 C23 1.1(2)
C8 C21 C22 C23 179.81(15)
C26 C21 C22 C27 -175.37(16)
C8 C21 C22 C27 3.3(3)
C21 C22 C23 C24 -0.5(3)
C27 C22 C23 C24 176.22(16)
C22 C23 C24 C25 -0.4(3)
C23 C24 C25 C26 0.8(3)
C24 C25 C26 C21 -0.2(3)
C22 C21 C26 C25 -0.8(3)
C8 C21 C26 C25 -179.51(16)
C23 C22 C27 C28 -73.7(2)
C21 C22 C27 C28 102.8(2)
C22 C27 C28 O5 -65.1(2)
C2 C1 O1 C11 17.6(2)
C10 C1 O1 C11 -163.83(16)
C3 C4 O2 C12 -6.8(3)
C5 C4 O2 C12 175.36(16)
